data_7130106
loop_
_publ_author_name
'Larsen, Eric S.'
'Ahumada, Guillermo'
'Sultane, Prakash R.'
'Bielawski, Christopher W.'

_publ_section_title
;
 Stereoelectronically-induced allosteric binding: shape complementarity
 promotes positive cooperativity in fullerene/buckybowl complexes
;
_journal_name_full 'Chemical Communications'
_journal_paper_doi 10.1039/D2CC01908F
_journal_year 2022
_chemical_formula_moiety '2(C38 H23 N), C60, [+ solvent]'
_chemical_formula_sum 'C136 H46 N2'
_chemical_formula_weight 1707.75
_chemical_name_systematic C136H46N2
_space_group_crystal_system triclinic
_space_group_IT_number 2
_space_group_name_Hall '-P 1'
_space_group_name_H-M_alt 'P -1'
_atom_sites_solution_hydrogens geom
_atom_sites_solution_primary dual
_audit_creation_date 2020-09-05
_audit_creation_method
;
Olex2 1.3
(compiled 2020.07.31 svn.rc2a77460 for OlexSys, GUI svn.r6145)
;
_audit_update_record
;
2021-10-14 deposited with the CCDC.	2022-05-04 downloaded from the CCDC.
;
_cell_angle_alpha 94.2110(10)
_cell_angle_beta 108.4190(10)
_cell_angle_gamma 111.7000(10)
_cell_formula_units_Z 1
_cell_length_a 11.11500(10)
_cell_length_b 12.5618(2)
_cell_length_c 16.5098(2)
_cell_measurement_reflns_used 32765
_cell_measurement_temperature 123.0
_cell_measurement_theta_max 73.0080
_cell_measurement_theta_min 4.3240
_cell_volume 1984.20(5)
_computing_cell_refinement 'CrysAlisPro 1.171.39.20a (Rigaku OD, 2015)'
_computing_data_collection 'CrysAlisPro 1.171.39.20a (Rigaku OD, 2015)'
_computing_data_reduction 'CrysAlisPro 1.171.39.20a (Rigaku OD, 2015)'
_computing_molecular_graphics 'Olex2 1.3 (Dolomanov et al., 2009)'
_computing_publication_material 'Olex2 1.3 (Dolomanov et al., 2009)'
_computing_structure_refinement 'SHELXL 2018/3 (Sheldrick, 2015)'
_computing_structure_solution 'SHELXT 2018/2 (Sheldrick, 2018)'
_diffrn_ambient_temperature 123.0
_diffrn_detector 'CCD plate'
_diffrn_measured_fraction_theta_full 0.995
_diffrn_measured_fraction_theta_max 0.978
_diffrn_measurement_details
;
List of Runs (angles in degrees, time in seconds):

  # Type    Start    End  Width  t~exp~   \w     \q     \k     \f   Frames
#--------------------------------------------------------------------------
  1  \w    -46.00  34.00   0.25   25.00    --    0.00 -77.00-150.00  320
  2  \w    -33.00  36.00   0.25   25.00    --    0.00 -82.00 120.00  276
  3  \w    -28.00  89.00   0.25   25.00    --    0.00  57.00  60.00  468
  4  \w    -33.00  36.00   0.25   25.00    --    0.00 -82.00  60.00  276
  5  \w    -89.00  27.00   0.25   25.00    --    0.00 -38.00 -30.00  464
  6  \w    -33.00  36.00   0.25   25.00    --    0.00 -82.00 -60.00  276
  7  \w      8.00 129.00   0.25   25.00    --   97.60 -30.00 -60.00  484
  8  \w     87.00 187.00   0.25   25.00    --   97.60  82.00 120.00  400
  9  \w     79.00 187.00   0.25   25.00    --   97.60  77.00   0.00  432
 10  \w     66.00 187.00   0.25   25.00    --   97.60  30.00  60.00  484
 11  \w      8.00 134.00   0.25   25.00    --   97.60 -82.00  30.00  504
 12  \w      8.00 134.00   0.25   25.00    --   97.60 -82.00 -60.00  504
 13  \w     87.00 187.00   0.25   25.00    --   97.60  82.00-180.00  400
 14  \w      8.00 134.00   0.25   25.00    --   97.60 -82.00 120.00  504
 15  \w     87.00 187.00   0.25   25.00    --   97.60  82.00-150.00  400
 16  \w      8.00 134.00   0.25   25.00    --   97.60 -82.00  60.00  504
 17  \w      8.00 134.00   0.25   25.00    --   97.60 -82.00 -90.00  504
 18  \w     66.00 187.00   0.25   25.00    --   97.60  30.00 150.00  484
 19  \w      8.00 127.00   0.25   25.00    --   97.60 -61.00-180.00  476
 20  \w      8.00 134.00   0.25   25.00    --   97.60 -82.00   0.00  504
 21  \w      8.00 134.00   0.25   25.00    --   97.60 -82.00-180.00  504
 22  \w      8.00 134.00   0.25   25.00    --   97.60 -82.00 150.00  504
 23  \w     79.00 187.00   0.25   25.00    --   97.60  77.00 -90.00  432
 24  \w    -89.00  27.00   0.25   25.00    --    0.00 -38.00-180.00  464
 25  \w    -33.00  36.00   0.25   25.00    --    0.00 -82.00 150.00  276
 26  \w    -33.00  36.00   0.25   25.00    --    0.00 -82.00-120.00  276
 27  \w    -27.00  89.00   0.25   25.00    --    0.00  38.00-150.00  464
 28  \w     42.00 187.00   0.25   25.00    --   97.60  15.00 -90.00  580
 29  \w     71.00 187.00   0.25   25.00    --   97.60  45.00  90.00  464
 30  \w     66.00 187.00   0.25   25.00    --   97.60  30.00   0.00  484
 31  \w     68.00 112.00   0.25   25.00    --   97.60  61.00 150.00  176
 32  \w     66.00 187.00   0.25   25.00    --   97.60  30.00 -60.00  484
;
_diffrn_measurement_device 'four-circle diffractometer'
_diffrn_measurement_device_type 'Rigaku XtaLab P200'
_diffrn_measurement_method '\w scans'
_diffrn_orient_matrix_type 'CrysAlisPro convention (1999,Acta A55,543-557)'
_diffrn_orient_matrix_UB_11 0.0787287000
_diffrn_orient_matrix_UB_12 0.0369283000
_diffrn_orient_matrix_UB_13 0.0998255000
_diffrn_orient_matrix_UB_21 -0.1347160000
_diffrn_orient_matrix_UB_22 -0.0087677000
_diffrn_orient_matrix_UB_23 0.0124923000
_diffrn_orient_matrix_UB_31 -0.0379713000
_diffrn_orient_matrix_UB_32 -0.1297398000
_diffrn_orient_matrix_UB_33 0.0049194000
_diffrn_radiation_monochromator graphite
_diffrn_radiation_probe x-ray
_diffrn_radiation_type 'Cu K\a'
_diffrn_radiation_wavelength 1.54184
_diffrn_reflns_av_R_equivalents 0.0894
_diffrn_reflns_av_unetI/netI 0.0362
_diffrn_reflns_Laue_measured_fraction_full 0.995
_diffrn_reflns_Laue_measured_fraction_max 0.978
_diffrn_reflns_limit_h_max 13
_diffrn_reflns_limit_h_min -13
_diffrn_reflns_limit_k_max 14
_diffrn_reflns_limit_k_min -15
_diffrn_reflns_limit_l_max 20
_diffrn_reflns_limit_l_min -20
_diffrn_reflns_number 41799
_diffrn_reflns_point_group_measured_fraction_full 0.995
_diffrn_reflns_point_group_measured_fraction_max 0.978
_diffrn_reflns_theta_full 67.684
_diffrn_reflns_theta_max 73.585
_diffrn_reflns_theta_min 2.889
_diffrn_source 'fine-focus sealed X-ray tube'
_diffrn_source_type 'Enhance (Cu) X-ray Source'
_exptl_absorpt_coefficient_mu 0.635
_exptl_absorpt_correction_T_max 0.591
_exptl_absorpt_correction_T_min 0.227
_exptl_absorpt_correction_type numerical
_exptl_absorpt_process_details 'Abscor. T. Higashi (2001). The Rigaku Corporation, Tokyo, Japan'
_exptl_crystal_colour 'metallic dark black'
_exptl_crystal_colour_lustre metallic
_exptl_crystal_colour_modifier dark
_exptl_crystal_colour_primary black
_exptl_crystal_density_diffrn 1.429
_exptl_crystal_description block
_exptl_crystal_F_000 876
_exptl_crystal_preparation 'The ompounds used for this analysis were prepared following known literature procedures.'
_exptl_crystal_recrystallization_method
'Slow evaporation of a concentrated chlorobenzene solution containing azacorannulane and buckminster fullerene in a two-to-one ratio, respectively.'
_exptl_crystal_size_max 0.315
_exptl_crystal_size_mid 0.112
_exptl_crystal_size_min 0.043
_refine_diff_density_max 0.486
_refine_diff_density_min -0.464
_refine_diff_density_rms 0.083
_refine_ls_extinction_method none
_refine_ls_goodness_of_fit_ref 1.096
_refine_ls_hydrogen_treatment constr
_refine_ls_matrix_type full
_refine_ls_number_parameters 625
_refine_ls_number_reflns 7843
_refine_ls_number_restraints 0
_refine_ls_restrained_S_all 1.096
_refine_ls_R_factor_all 0.0793
_refine_ls_R_factor_gt 0.0781
_refine_ls_shift/su_max 0.000
_refine_ls_shift/su_mean 0.000
_refine_ls_structure_factor_coef Fsqd
_refine_ls_weighting_details 'w=1/[\s^2^(Fo^2^)+(0.1635P)^2^+1.0251P] where P=(Fo^2^+2Fc^2^)/3'
_refine_ls_weighting_scheme calc
_refine_ls_wR_factor_gt 0.2353
_refine_ls_wR_factor_ref 0.2371
_reflns_Friedel_coverage 0.000
_reflns_number_gt 7510
_reflns_number_total 7843
_reflns_threshold_expression 'I > 2\s(I)'
_cod_data_source_file d2cc01908f2.cif
_cod_data_source_block exp_54
_cod_original_cell_volume 1984.19(5)
_cod_database_code 7130106
_shelx_shelxl_version_number 2018/3
_chemical_oxdiff_formula 'C142 H51 N2 Cl1 '
_shelx_space_group_comment
;
The symmetry employed for this shelxl refinement is uniquely defined
by the following loop, which should always be used as a source of
symmetry information in preference to the above space-group names.
They are only intended as comments.
;
_shelx_estimated_absorpt_t_max 0.973
_shelx_estimated_absorpt_t_min 0.825
_reflns_odcompleteness_completeness 99.59
_reflns_odcompleteness_iscentric 1
_reflns_odcompleteness_theta 66.97
_olex2_refinement_description
;
1. Fixed Uiso
 At 1.2 times of:
  All C(H) groups
 At 1.5 times of:
  All C(H,H,H) groups
2.a Aromatic/amide H refined with riding coordinates:
 C8A(H00A), C10A(H00J), C33A(H00L), C15A(H00N), C31A(H00O), C27A(H00P),
 C19A(H00S), C32A(H00T), C21A(H00U), C25A(H00V), C13A(H00W), C26A(H00X),
 C20A(H00Z), C14A(H010)
2.b Idealised Me refined as rotating group:
 C37A(H01A,H01B,H01C), C39A(H01D,H01E,H01F), C38A(H01G,H01H,H01I)
;
_smtbx_masks_special_details
;
A solvent mask was calculated and 58 electrons were 
found in a volume of 275\%A^3^ in 3 voids per unit cell. 
This is consistent with the presence of 
1[C6H5Cl] per Asymmetric Unit 
which account for 58 electrons 
per unit cell.
;
_smtbx_masks_void_probe_radius 1.2
_smtbx_masks_void_truncation_radius 1.2
_olex2_date_sample_completion 2020-04-28
_olex2_date_sample_data_collection 2020-04-27
_olex2_date_sample_submission 2020-04-23
_olex2_exptl_crystal_mounting_method 'A crystal was mounted on a loop and placed on the goniometer.'
_olex2_submission_original_sample_id exp_54
_olex2_submission_special_instructions 'No special instructions were received'
_oxdiff_exptl_absorpt_empirical_details
;
Empirical correction (ABSPACK) includes:
- Absorption correction using spherical harmonics
- Frame scaling
;
_oxdiff_exptl_absorpt_empirical_full_max 3.979
_oxdiff_exptl_absorpt_empirical_full_min 0.118

loop_
_space_group_symop_operation_xyz
'x, y, z'
'-x, -y, -z'

loop_
_atom_site_label
_atom_site_type_symbol
_atom_site_fract_x
_atom_site_fract_y
_atom_site_fract_z
_atom_site_U_iso_or_equiv
_atom_site_adp_type
_atom_site_occupancy
_atom_site_site_symmetry_order
_atom_site_calc_flag
_atom_site_refinement_flags_posn
_atom_site_refinement_flags_adp
_atom_site_refinement_flags_occupancy
_atom_site_disorder_assembly
_atom_site_disorder_group
N001 N 0.60603(17) 0.64690(14) 0.12339(10) 0.0227(3) Uani 1 1 d . . . . .
C002 C 0.6338(2) 0.82403(17) 0.18313(12) 0.0237(4) Uani 1 1 d . . . . .
C003 C 0.4764(2) 0.64754(17) 0.10100(11) 0.0225(4) Uani 1 1 d . . . . .
C004 C 0.4921(2) 0.75644(17) 0.13632(12) 0.0236(4) Uani 1 1 d . . . . .
C005 C 0.6269(2) 0.54582(17) 0.12911(12) 0.0232(4) Uani 1 1 d . . . . .
C006 C 0.3549(2) 0.54551(17) 0.07970(11) 0.0238(4) Uani 1 1 d . . . . .
C007 C 0.3869(2) 0.77348(18) 0.15708(12) 0.0256(4) Uani 1 1 d . . . . .
C008 C 0.5816(2) 0.94666(17) 0.27362(13) 0.0262(4) Uani 1 1 d . . . . .
C009 C 0.8964(2) 0.87216(18) 0.30657(13) 0.0263(4) Uani 1 1 d . . . . .
C00A C 0.5349(2) 0.33723(18) 0.09925(12) 0.0255(4) Uani 1 1 d . . . . .
H00A H 0.458993 0.262236 0.075018 0.031 Uiso 1 1 calc R U . . .
C00B C 0.4293(2) 0.87683(18) 0.22031(13) 0.0268(4) Uani 1 1 d . . . . .
C00C C 0.8296(2) 0.76971(17) 0.23832(12) 0.0247(4) Uani 1 1 d . . . . .
C00D C 0.7028(2) 0.75487(17) 0.17544(12) 0.0235(4) Uani 1 1 d . . . . .
C00E C 0.3657(2) 0.43631(17) 0.06913(12) 0.0240(4) Uani 1 1 d . . . . .
C00F C 0.5079(2) 0.43783(17) 0.09429(12) 0.0237(4) Uani 1 1 d . . . . .
C00G C 0.2528(2) 0.67801(18) 0.12605(12) 0.0254(4) Uani 1 1 d . . . . .
C00H C 0.2370(2) 0.56024(18) 0.08655(12) 0.0251(4) Uani 1 1 d . . . . .
C00I C 0.8211(2) 0.94527(17) 0.31733(13) 0.0261(4) Uani 1 1 d . . . . .
C00J C 0.7805(2) 0.45382(18) 0.18015(13) 0.0269(4) Uani 1 1 d . . . . .
H00J H 0.870958 0.457638 0.209680 0.032 Uiso 1 1 calc R U . . .
C00K C 0.8672(2) 0.67310(18) 0.23837(12) 0.0255(4) Uani 1 1 d . . . . .
C00L C 0.2428(2) 0.33607(18) 0.04977(13) 0.0275(4) Uani 1 1 d . . . . .
H00L H 0.241809 0.260432 0.038470 0.033 Uiso 1 1 calc R U . . .
C00M C 0.6689(2) 0.34352(18) 0.13845(12) 0.0266(4) Uani 1 1 d . . . . .
C00N C 1.0252(2) 0.88536(19) 0.36817(13) 0.0288(4) Uani 1 1 d . . . . .
H00N H 1.080655 0.954888 0.412576 0.035 Uiso 1 1 calc R U . . .
C00O C 0.1178(2) 0.45587(19) 0.06761(13) 0.0284(4) Uani 1 1 d . . . . .
H00O H 0.034251 0.458996 0.068759 0.034 Uiso 1 1 calc R U . . .
C00P C 0.1499(2) 0.70162(19) 0.14541(13) 0.0285(4) Uani 1 1 d . . . . .
H00P H 0.056718 0.643434 0.124308 0.034 Uiso 1 1 calc R U . . .
C00Q C 0.7619(2) 0.55746(18) 0.17931(12) 0.0249(4) Uani 1 1 d . . . . .
C00R C 0.6826(2) 0.91282(17) 0.25649(13) 0.0246(4) Uani 1 1 d . . . . .
C00S C 0.8649(2) 1.03336(18) 0.39062(13) 0.0292(4) Uani 1 1 d . . . . .
H00S H 0.957802 1.062875 0.431879 0.035 Uiso 1 1 calc R U . . .
C00T C 0.1210(2) 0.34738(18) 0.04705(13) 0.0294(4) Uani 1 1 d . . . . .
H00T H 0.037022 0.278396 0.030549 0.035 Uiso 1 1 calc R U . . .
C00U C 0.6327(2) 1.03241(18) 0.34886(14) 0.0298(4) Uani 1 1 d . . . . .
H00U H 0.571755 1.060194 0.363285 0.036 Uiso 1 1 calc R U . . .
C00V C 0.3210(2) 0.89467(19) 0.23584(14) 0.0303(4) Uani 1 1 d . . . . .
H00V H 0.340519 0.964442 0.273909 0.036 Uiso 1 1 calc R U . . .
C00W C 0.9926(2) 0.69033(19) 0.30376(13) 0.0288(4) Uani 1 1 d . . . . .
H00W H 1.024146 0.629501 0.307148 0.035 Uiso 1 1 calc R U . . .
C00X C 0.1837(2) 0.80982(19) 0.19534(14) 0.0307(5) Uani 1 1 d . . . . .
H00X H 0.110620 0.826923 0.202288 0.037 Uiso 1 1 calc R U . . .
C00Y C 0.6993(2) 0.23399(19) 0.14193(14) 0.0300(5) Uani 1 1 d . . . . .
C00Z C 0.7732(2) 1.07801(18) 0.40344(14) 0.0313(5) Uani 1 1 d . . . . .
H00Z H 0.807564 1.141984 0.451163 0.038 Uiso 1 1 calc R U . . .
C010 C 1.0712(2) 0.7970(2) 0.36407(13) 0.0309(5) Uani 1 1 d . . . . .
H010 H 1.160623 0.809944 0.404315 0.037 Uiso 1 1 calc R U . . .
C011 C 0.4827(3) 0.5922(2) 0.70205(14) 0.0390(6) Uani 1 1 d . . . . .
C012 C 0.2816(3) 0.2257(2) 0.52377(17) 0.0400(6) Uani 1 1 d . . . . .
C013 C 0.4948(3) 0.6942(2) 0.66399(15) 0.0396(6) Uani 1 1 d . . . . .
C014 C 0.6370(3) 0.7517(2) 0.66829(15) 0.0406(6) Uani 1 1 d . . . . .
C015 C 0.3606(3) 0.4903(2) 0.66615(15) 0.0400(6) Uani 1 1 d . . . . .
C016 C 0.4960(3) 0.3712(2) 0.68324(16) 0.0427(6) Uani 1 1 d . . . . .
C017 C 0.3831(3) 0.4143(2) 0.26995(13) 0.0388(5) Uani 1 1 d . . . . .
C018 C 0.3693(3) 0.3775(2) 0.65721(16) 0.0410(6) Uani 1 1 d . . . . .
C019 C 0.1878(3) 0.3288(2) 0.31987(15) 0.0424(6) Uani 1 1 d . . . . .
C01A C 0.2467(3) 0.4859(2) 0.59115(16) 0.0411(6) Uani 1 1 d . . . . .
C01B C 0.4138(3) 0.7419(2) 0.52064(17) 0.0441(6) Uani 1 1 d . . . . .
C01C C 0.7747(3) 0.2332(2) 0.23674(15) 0.0387(5) Uani 1 1 d . . . . .
H01A H 0.862022 0.304123 0.262328 0.058 Uiso 1 1 calc R U . . .
H01B H 0.795255 0.163740 0.238611 0.058 Uiso 1 1 calc R U . . .
H01C H 0.715292 0.231134 0.270115 0.058 Uiso 1 1 calc R U . . .
C01D C 0.2875(3) 0.3151(2) 0.29100(14) 0.0418(6) Uani 1 1 d . . . . .
C01E C 0.6628(3) 0.80213(19) 0.59998(17) 0.0418(6) Uani 1 1 d . . . . .
C01F C 0.3371(3) 0.6529(2) 0.36584(16) 0.0422(6) Uani 1 1 d . . . . .
C01G C 0.1604(3) 0.2762(2) 0.39067(17) 0.0427(6) Uani 1 1 d . . . . .
C01H C 0.1354(2) 0.3561(2) 0.44490(18) 0.0435(6) Uani 1 1 d . . . . .
C01I C 0.3762(3) 0.5217(2) 0.27962(14) 0.0419(6) Uani 1 1 d . . . . .
C01J C 0.3859(3) 0.6902(2) 0.59173(17) 0.0423(6) Uani 1 1 d . . . . .
C01K C 0.2578(3) 0.3033(2) 0.57491(17) 0.0437(6) Uani 1 1 d . . . . .
C01L C 0.2330(3) 0.2122(2) 0.42985(17) 0.0425(6) Uani 1 1 d . . . . .
C01M C 0.2584(3) 0.5824(3) 0.55448(17) 0.0439(6) Uani 1 1 d . . . . .
C01N C 0.3042(3) 0.6678(2) 0.43981(18) 0.0440(6) Uani 1 1 d . . . . .
C01O C 0.4168(3) 0.2198(2) 0.55281(17) 0.0427(6) Uani 1 1 d . . . . .
C01P C 0.1809(3) 0.4421(2) 0.32920(16) 0.0437(6) Uani 1 1 d . . . . .
C01Q C 0.1485(3) 0.4595(3) 0.40673(18) 0.0464(6) Uani 1 1 d . . . . .
C01R C 0.2731(3) 0.5368(3) 0.30960(16) 0.0447(6) Uani 1 1 d . . . . .
C01S C 0.5208(3) 0.2906(2) 0.62974(16) 0.0429(6) Uani 1 1 d . . . . .
C01T C 0.2087(3) 0.5698(3) 0.46012(18) 0.0449(6) Uani 1 1 d . . . . .
C01U C 0.5491(3) 0.7974(2) 0.52471(17) 0.0422(6) Uani 1 1 d . . . . .
C01V C 0.1834(3) 0.3696(2) 0.53463(18) 0.0446(6) Uani 1 1 d . . . . .
C01W C 0.5670(3) 0.1206(2) 0.10322(19) 0.0477(6) Uani 1 1 d . . . . .
H01D H 0.506561 0.117047 0.136121 0.072 Uiso 1 1 calc R U . . .
H01E H 0.591558 0.053299 0.106742 0.072 Uiso 1 1 calc R U . . .
H01F H 0.517803 0.118551 0.041902 0.072 Uiso 1 1 calc R U . . .
C01X C 0.7948(4) 0.2383(3) 0.0912(2) 0.0619(9) Uani 1 1 d . . . . .
H01G H 0.747969 0.239291 0.030244 0.093 Uiso 1 1 calc R U . . .
H01H H 0.815659 0.169064 0.093379 0.093 Uiso 1 1 calc R U . . .
H01I H 0.881811 0.309414 0.117715 0.093 Uiso 1 1 calc R U . . .

loop_
_atom_site_aniso_label
_atom_site_aniso_U_11
_atom_site_aniso_U_22
_atom_site_aniso_U_33
_atom_site_aniso_U_23
_atom_site_aniso_U_13
_atom_site_aniso_U_12
N001 0.0320(8) 0.0248(8) 0.0195(7) 0.0084(6) 0.0196(6) 0.0114(7)
C002 0.0323(10) 0.0253(9) 0.0220(9) 0.0128(7) 0.0200(8) 0.0113(8)
C003 0.0306(9) 0.0264(10) 0.0162(8) 0.0086(7) 0.0172(7) 0.0100(8)
C004 0.0351(10) 0.0242(9) 0.0183(8) 0.0098(7) 0.0183(8) 0.0114(8)
C005 0.0334(10) 0.0263(10) 0.0192(8) 0.0086(7) 0.0204(8) 0.0125(8)
C006 0.0333(10) 0.0259(10) 0.0153(8) 0.0070(7) 0.0152(7) 0.0101(8)
C007 0.0351(10) 0.0292(10) 0.0213(9) 0.0127(8) 0.0183(8) 0.0145(8)
C008 0.0386(11) 0.0232(9) 0.0255(9) 0.0116(8) 0.0209(8) 0.0132(8)
C009 0.0338(10) 0.0258(10) 0.0253(9) 0.0105(8) 0.0225(8) 0.0082(8)
C00A 0.0353(10) 0.0277(10) 0.0197(9) 0.0061(7) 0.0191(8) 0.0118(8)
C00B 0.0377(11) 0.0258(10) 0.0262(9) 0.0120(8) 0.0213(8) 0.0139(8)
C00C 0.0306(10) 0.0279(10) 0.0240(9) 0.0114(8) 0.0219(8) 0.0100(8)
C00D 0.0307(9) 0.0253(9) 0.0202(9) 0.0082(7) 0.0191(7) 0.0090(8)
C00E 0.0323(10) 0.0262(10) 0.0172(8) 0.0058(7) 0.0168(7) 0.0096(8)
C00F 0.0344(10) 0.0256(9) 0.0172(8) 0.0061(7) 0.0187(7) 0.0110(8)
C00G 0.0335(10) 0.0282(10) 0.0198(9) 0.0095(7) 0.0164(8) 0.0123(8)
C00H 0.0335(10) 0.0282(10) 0.0188(9) 0.0093(7) 0.0164(7) 0.0119(8)
C00I 0.0328(10) 0.0235(9) 0.0259(9) 0.0105(8) 0.0198(8) 0.0076(8)
C00J 0.0330(10) 0.0329(11) 0.0245(9) 0.0094(8) 0.0208(8) 0.0149(8)
C00K 0.0325(10) 0.0300(10) 0.0231(9) 0.0089(8) 0.0224(8) 0.0119(8)
C00L 0.0358(10) 0.0248(10) 0.0244(9) 0.0065(7) 0.0175(8) 0.0095(8)
C00M 0.0397(11) 0.0299(10) 0.0210(9) 0.0100(8) 0.0229(8) 0.0154(9)
C00N 0.0328(10) 0.0301(10) 0.0249(9) 0.0060(8) 0.0188(8) 0.0078(8)
C00O 0.0320(10) 0.0318(11) 0.0269(10) 0.0109(8) 0.0182(8) 0.0122(8)
C00P 0.0336(10) 0.0329(11) 0.0283(10) 0.0141(8) 0.0207(8) 0.0143(9)
C00Q 0.0320(10) 0.0304(10) 0.0219(9) 0.0101(7) 0.0219(8) 0.0123(8)
C00R 0.0334(10) 0.0220(9) 0.0250(9) 0.0120(7) 0.0207(8) 0.0089(8)
C00S 0.0368(11) 0.0253(10) 0.0268(10) 0.0097(8) 0.0184(8) 0.0080(8)
C00T 0.0313(10) 0.0262(10) 0.0279(10) 0.0057(8) 0.0146(8) 0.0060(8)
C00U 0.0449(12) 0.0256(10) 0.0289(10) 0.0113(8) 0.0241(9) 0.0154(9)
C00V 0.0434(12) 0.0289(10) 0.0310(10) 0.0117(8) 0.0252(9) 0.0176(9)
C00W 0.0321(10) 0.0357(11) 0.0280(10) 0.0095(8) 0.0204(8) 0.0157(9)
C00X 0.0390(11) 0.0349(11) 0.0331(11) 0.0148(9) 0.0262(9) 0.0190(9)
C00Y 0.0431(11) 0.0309(11) 0.0301(10) 0.0125(8) 0.0262(9) 0.0187(9)
C00Z 0.0474(12) 0.0239(10) 0.0266(10) 0.0057(8) 0.0206(9) 0.0131(9)
C010 0.0315(10) 0.0399(12) 0.0260(10) 0.0068(8) 0.0183(8) 0.0136(9)
C011 0.0596(15) 0.0428(13) 0.0265(10) 0.0056(9) 0.0325(10) 0.0205(11)
C012 0.0508(14) 0.0239(10) 0.0486(14) 0.0144(9) 0.0347(11) 0.0041(9)
C013 0.0630(15) 0.0340(12) 0.0346(11) 0.0028(9) 0.0351(11) 0.0201(11)
C014 0.0598(15) 0.0273(11) 0.0315(11) -0.0037(9) 0.0243(11) 0.0104(10)
C015 0.0563(14) 0.0466(13) 0.0349(12) 0.0141(10) 0.0396(11) 0.0201(11)
C016 0.0709(17) 0.0466(14) 0.0317(11) 0.0267(10) 0.0360(12) 0.0292(13)
C017 0.0564(14) 0.0451(13) 0.0180(9) 0.0052(9) 0.0204(9) 0.0192(11)
C018 0.0622(15) 0.0416(13) 0.0369(12) 0.0217(10) 0.0416(12) 0.0184(11)
C019 0.0386(12) 0.0459(14) 0.0292(11) 0.0013(10) 0.0108(9) 0.0061(10)
C01A 0.0456(13) 0.0533(15) 0.0437(13) 0.0153(11) 0.0394(11) 0.0210(11)
C01B 0.0724(17) 0.0393(13) 0.0471(14) 0.0157(11) 0.0362(13) 0.0383(13)
C01C 0.0502(13) 0.0290(11) 0.0378(12) 0.0138(9) 0.0195(10) 0.0135(10)
C01D 0.0518(14) 0.0385(12) 0.0230(10) -0.0038(9) 0.0150(10) 0.0068(11)
C01E 0.0584(15) 0.0211(10) 0.0420(13) -0.0007(9) 0.0277(11) 0.0063(10)
C01F 0.0602(15) 0.0509(15) 0.0373(12) 0.0264(11) 0.0257(11) 0.0367(13)
C01G 0.0362(12) 0.0374(13) 0.0406(13) 0.0019(10) 0.0170(10) -0.0007(10)
C01H 0.0276(11) 0.0502(14) 0.0492(14) 0.0077(11) 0.0227(10) 0.0059(10)
C01I 0.0620(16) 0.0519(15) 0.0211(10) 0.0162(10) 0.0210(10) 0.0272(12)
C01J 0.0654(16) 0.0404(13) 0.0453(13) 0.0096(10) 0.0382(12) 0.0328(12)
C01K 0.0541(14) 0.0384(13) 0.0496(14) 0.0185(11) 0.0433(12) 0.0089(11)
C01L 0.0478(13) 0.0236(11) 0.0470(13) 0.0022(9) 0.0284(11) -0.0029(9)
C01M 0.0495(14) 0.0599(16) 0.0473(14) 0.0142(12) 0.0350(12) 0.0343(13)
C01N 0.0615(16) 0.0506(15) 0.0486(14) 0.0242(12) 0.0334(12) 0.0403(13)
C01O 0.0673(16) 0.0259(11) 0.0490(14) 0.0218(10) 0.0378(13) 0.0179(11)
C01P 0.0390(12) 0.0526(15) 0.0337(12) 0.0110(11) 0.0099(10) 0.0155(11)
C01Q 0.0336(12) 0.0646(17) 0.0448(14) 0.0097(12) 0.0170(10) 0.0227(12)
C01R 0.0569(15) 0.0607(16) 0.0285(11) 0.0192(11) 0.0181(10) 0.0334(13)
C01S 0.0718(17) 0.0407(13) 0.0388(12) 0.0265(11) 0.0358(12) 0.0312(13)
C01T 0.0473(14) 0.0619(16) 0.0524(15) 0.0251(13) 0.0329(12) 0.0367(13)
C01U 0.0701(17) 0.0241(11) 0.0457(13) 0.0106(9) 0.0350(13) 0.0218(11)
C01V 0.0388(12) 0.0504(14) 0.0532(15) 0.0158(12) 0.0359(11) 0.0111(11)
C01W 0.0554(15) 0.0306(12) 0.0500(15) 0.0005(11) 0.0089(12) 0.0206(11)
C01X 0.111(3) 0.0650(18) 0.077(2) 0.0462(16) 0.080(2) 0.0644(19)

loop_
_atom_type_symbol
_atom_type_description
_atom_type_scat_dispersion_real
_atom_type_scat_dispersion_imag
_atom_type_scat_source
C C 0.0181 0.0091 'International Tables Vol C Tables 4.2.6.8 and 6.1.1.4'
H H 0.0000 0.0000 'International Tables Vol C Tables 4.2.6.8 and 6.1.1.4'
N N 0.0311 0.0180 'International Tables Vol C Tables 4.2.6.8 and 6.1.1.4'

loop_
_exptl_crystal_face_index_h
_exptl_crystal_face_index_k
_exptl_crystal_face_index_l
_exptl_crystal_face_perp_dist
1 -8 3 0.0579
2 -2 -10 0.0636
0 7 -5 0.0559
-2 1 11 0.0594
0 -8 2 0.0598
6 -6 0 0.1238
0 7 -3 0.0565
1 -8 2 0.0576
0 0 10 0.0271
-1 7 2 0.0499
0 0 -10 0.0235
-6 -1 4 0.1264
-6 6 1 0.0940
0 8 -3 0.0541

loop_
_geom_angle_atom_site_label_1
_geom_angle_atom_site_label_2
_geom_angle_atom_site_label_3
_geom_angle
_geom_angle_site_symmetry_1
_geom_angle_site_symmetry_3
_geom_angle_publ_flag
C003 N001 C005 122.68(17) . . ?
C003 N001 C00D 107.97(16) . . ?
C005 N001 C00D 122.76(17) . . ?
C00D C002 C004 107.29(17) . . ?
C00D C002 C00R 122.51(18) . . ?
C00R C002 C004 122.48(18) . . ?
N001 C003 C004 108.44(17) . . ?
N001 C003 C006 122.73(18) . . ?
C004 C003 C006 123.93(18) . . ?
C002 C004 C007 123.29(18) . . ?
C003 C004 C002 107.88(18) . . ?
C003 C004 C007 122.10(18) . . ?
N001 C005 C00F 117.33(18) . . ?
N001 C005 C00Q 117.68(18) . . ?
C00Q C005 C00F 124.41(18) . . ?
C003 C006 C00E 117.47(18) . . ?
C003 C006 C00H 116.36(18) . . ?
C00E C006 C00H 125.07(18) . . ?
C004 C007 C00B 116.63(18) . . ?
C004 C007 C00G 117.53(18) . . ?
C00G C007 C00B 124.83(18) . . ?
C00R C008 C00B 119.64(17) . . ?
C00U C008 C00B 124.06(19) . . ?
C00U C008 C00R 115.51(19) . . ?
C00C C009 C00I 120.32(18) . . ?
C00N C009 C00C 114.63(18) . . ?
C00N C009 C00I 124.28(18) . . ?
C00F C00A H00A 118.8 . . ?
C00M C00A H00A 118.8 . . ?
C00M C00A C00F 122.34(19) . . ?
C007 C00B C008 119.31(18) . . ?
C00V C00B C007 115.17(19) . . ?
C00V C00B C008 124.84(18) . . ?
C00D C00C C009 116.12(18) . . ?
C00D C00C C00K 117.68(18) . . ?
C00K C00C C009 125.08(19) . . ?
N001 C00D C00C 122.30(18) . . ?
C002 C00D N001 108.39(17) . . ?
C002 C00D C00C 123.42(18) . . ?
C006 C00E C00F 118.21(17) . . ?
C00L C00E C006 116.01(18) . . ?
C00L C00E C00F 124.89(18) . . ?
C005 C00F C00E 119.83(17) . . ?
C00A C00F C005 115.22(18) . . ?
C00A C00F C00E 124.15(18) . . ?
C007 C00G C00H 118.82(18) . . ?
C00P C00G C007 115.11(18) . . ?
C00P C00G C00H 125.62(19) . . ?
C006 C00H C00G 119.94(18) . . ?
C00O C00H C006 115.03(18) . . ?
C00O C00H C00G 124.22(18) . . ?
C00R C00I C009 118.83(18) . . ?
C00S C00I C009 125.08(19) . . ?
C00S C00I C00R 115.24(19) . . ?
C00M C00J H00J 119.1 . . ?
C00Q C00J H00J 119.1 . . ?
C00Q C00J C00M 121.83(19) . . ?
C00C C00K C00Q 118.39(18) . . ?
C00W C00K C00C 115.89(18) . . ?
C00W C00K C00Q 124.95(19) . . ?
C00E C00L H00L 120.1 . . ?
C00E C00L C00T 119.75(19) . . ?
C00T C00L H00L 120.1 . . ?
C00A C00M C00J 119.15(19) . . ?
C00A C00M C00Y 122.52(19) . . ?
C00J C00M C00Y 118.26(19) . . ?
C009 C00N H00N 119.9 . . ?
C010 C00N C009 120.20(19) . . ?
C010 C00N H00N 119.9 . . ?
C00H C00O H00O 119.7 . . ?
C00T C00O C00H 120.52(19) . . ?
C00T C00O H00O 119.7 . . ?
C00G C00P H00P 119.9 . . ?
C00X C00P C00G 120.22(19) . . ?
C00X C00P H00P 119.9 . . ?
C005 C00Q C00K 119.47(18) . . ?
C00J C00Q C005 115.96(18) . . ?
C00J C00Q C00K 123.80(19) . . ?
C002 C00R C008 116.90(18) . . ?
C002 C00R C00I 117.19(18) . . ?
C00I C00R C008 124.61(18) . . ?
C00I C00S H00S 119.8 . . ?
C00Z C00S C00I 120.4(2) . . ?
C00Z C00S H00S 119.8 . . ?
C00L C00T H00T 118.7 . . ?
C00O C00T C00L 122.69(19) . . ?
C00O C00T H00T 118.7 . . ?
C008 C00U H00U 119.8 . . ?
C008 C00U C00Z 120.4(2) . . ?
C00Z C00U H00U 119.8 . . ?
C00B C00V H00V 120.0 . . ?
C00B C00V C00X 120.06(19) . . ?
C00X C00V H00V 120.0 . . ?
C00K C00W H00W 120.1 . . ?
C010 C00W C00K 119.8(2) . . ?
C010 C00W H00W 120.1 . . ?
C00P C00X C00V 122.67(19) . . ?
C00P C00X H00X 118.7 . . ?
C00V C00X H00X 118.7 . . ?
C00M C00Y C01X 108.68(18) . . ?
C01C C00Y C00M 109.72(17) . . ?
C01C C00Y C01X 108.5(2) . . ?
C01W C00Y C00M 112.42(19) . . ?
C01W C00Y C01C 108.08(19) . . ?
C01W C00Y C01X 109.3(2) . . ?
C00S C00Z C00U 122.58(19) . . ?
C00S C00Z H00Z 118.7 . . ?
C00U C00Z H00Z 118.7 . . ?
C00N C010 C00W 123.1(2) . . ?
C00N C010 H010 118.4 . . ?
C00W C010 H010 118.4 . . ?
C013 C011 C017 108.5(2) . 2_666 ?
C015 C011 C013 119.5(2) . . ?
C015 C011 C017 120.2(2) . 2_666 ?
C01K C012 C01L 120.3(3) . . ?
C01K C012 C01O 119.6(2) . . ?
C01L C012 C01O 107.9(2) . . ?
C011 C013 C014 107.9(2) . . ?
C01J C013 C011 120.5(2) . . ?
C01J C013 C014 119.6(2) . . ?
C013 C014 C01D 108.0(2) . 2_666 ?
C01E C014 C013 119.7(2) . . ?
C01E C014 C01D 120.3(2) . 2_666 ?
C011 C015 C018 119.1(2) . . ?
C011 C015 C01A 120.2(2) . . ?
C01A C015 C018 108.7(2) . . ?
C018 C016 C01I 119.8(2) . 2_666 ?
C018 C016 C01S 120.3(3) . . ?
C01S C016 C01I 107.7(2) . 2_666 ?
C011 C017 C01D 107.4(2) 2_666 . ?
C01I C017 C011 120.1(2) . 2_666 ?
C01I C017 C01D 120.1(2) . . ?
C015 C018 C01K 106.8(2) . . ?
C016 C018 C015 120.8(2) . . ?
C016 C018 C01K 120.2(2) . . ?
C01D C019 C01G 119.5(2) . . ?
C01D C019 C01P 119.7(2) . . ?
C01G C019 C01P 108.6(2) . . ?
C015 C01A C01V 107.8(2) . . ?
C01M C01A C015 120.4(2) . . ?
C01M C01A C01V 119.6(2) . . ?
C01N C01B C01J 108.0(2) . . ?
C01U C01B C01J 120.3(3) . . ?
C01U C01B C01N 120.3(2) . . ?
C00Y C01C H01A 109.5 . . ?
C00Y C01C H01B 109.5 . . ?
C00Y C01C H01C 109.5 . . ?
H01A C01C H01B 109.5 . . ?
H01A C01C H01C 109.5 . . ?
H01B C01C H01C 109.5 . . ?
C014 C01D C017 108.2(2) 2_666 . ?
C019 C01D C014 120.3(2) . 2_666 ?
C019 C01D C017 119.7(2) . . ?
C014 C01E C01L 119.2(3) . 2_666 ?
C014 C01E C01U 120.5(2) . . ?
C01U C01E C01L 108.3(2) . 2_666 ?
C01N C01F C01R 118.9(2) . . ?
C01N C01F C01S 120.7(3) . 2_666 ?
C01S C01F C01R 108.1(2) 2_666 . ?
C019 C01G C01H 108.2(2) . . ?
C01L C01G C019 120.3(2) . . ?
C01L C01G C01H 119.6(2) . . ?
C01G C01H C01Q 107.6(2) . . ?
C01V C01H C01G 120.7(3) . . ?
C01V C01H C01Q 119.5(2) . . ?
C017 C01I C016 119.9(2) . 2_666 ?
C017 C01I C01R 120.6(2) . . ?
C01R C01I C016 108.1(2) . 2_666 ?
C013 C01J C01B 120.2(2) . . ?
C013 C01J C01M 119.4(2) . . ?
C01B C01J C01M 108.1(2) . . ?
C012 C01K C018 119.3(3) . . ?
C012 C01K C01V 120.3(2) . . ?
C01V C01K C018 108.6(2) . . ?
C012 C01L C01E 108.3(2) . 2_666 ?
C01G C01L C012 119.5(2) . . ?
C01G C01L C01E 120.4(2) . 2_666 ?
C01A C01M C01J 120.0(2) . . ?
C01A C01M C01T 120.8(3) . . ?
C01T C01M C01J 107.2(2) . . ?
C01F C01N C01B 119.1(3) . . ?
C01F C01N C01T 120.7(3) . . ?
C01T C01N C01B 108.4(2) . . ?
C012 C01O C01U 107.8(2) . 2_666 ?
C01S C01O C012 120.4(2) . . ?
C01S C01O C01U 119.5(2) . 2_666 ?
C019 C01P C01Q 107.7(2) . . ?
C01R C01P C019 120.4(2) . . ?
C01R C01P C01Q 119.7(3) . . ?
C01P C01Q C01H 107.9(2) . . ?
C01T C01Q C01H 120.2(2) . . ?
C01T C01Q C01P 120.0(3) . . ?
C01I C01R C01F 107.9(2) . . ?
C01P C01R C01F 120.5(2) . . ?
C01P C01R C01I 119.5(2) . . ?
C01F C01S C016 108.2(2) 2_666 . ?
C01O C01S C016 120.1(3) . . ?
C01O C01S C01F 120.0(2) . 2_666 ?
C01N C01T C01M 108.3(3) . . ?
C01Q C01T C01M 119.5(3) . . ?
C01Q C01T C01N 120.3(2) . . ?
C01B C01U C01E 119.6(2) . . ?
C01B C01U C01O 120.3(2) . 2_666 ?
C01E C01U C01O 107.7(2) . 2_666 ?
C01H C01V C01A 120.4(3) . . ?
C01H C01V C01K 119.6(2) . . ?
C01K C01V C01A 108.1(2) . . ?
C00Y C01W H01D 109.5 . . ?
C00Y C01W H01E 109.5 . . ?
C00Y C01W H01F 109.5 . . ?
H01D C01W H01E 109.5 . . ?
H01D C01W H01F 109.5 . . ?
H01E C01W H01F 109.5 . . ?
C00Y C01X H01G 109.5 . . ?
C00Y C01X H01H 109.5 . . ?
C00Y C01X H01I 109.5 . . ?
H01G C01X H01H 109.5 . . ?
H01G C01X H01I 109.5 . . ?
H01H C01X H01I 109.5 . . ?

loop_
_geom_bond_atom_site_label_1
_geom_bond_atom_site_label_2
_geom_bond_distance
_geom_bond_site_symmetry_2
_geom_bond_publ_flag
N001 C003 1.373(3) . ?
N001 C005 1.377(2) . ?
N001 C00D 1.379(3) . ?
C002 C004 1.394(3) . ?
C002 C00D 1.378(3) . ?
C002 C00R 1.394(3) . ?
C003 C004 1.373(3) . ?
C003 C006 1.395(3) . ?
C004 C007 1.398(3) . ?
C005 C00F 1.414(3) . ?
C005 C00Q 1.412(3) . ?
C006 C00E 1.424(3) . ?
C006 C00H 1.426(3) . ?
C007 C00B 1.427(3) . ?
C007 C00G 1.425(3) . ?
C008 C00B 1.502(3) . ?
C008 C00R 1.434(3) . ?
C008 C00U 1.390(3) . ?
C009 C00C 1.424(3) . ?
C009 C00I 1.488(3) . ?
C009 C00N 1.411(3) . ?
C00A H00A 0.9500 . ?
C00A C00F 1.405(3) . ?
C00A C00M 1.394(3) . ?
C00B C00V 1.397(3) . ?
C00C C00D 1.397(3) . ?
C00C C00K 1.423(3) . ?
C00E C00F 1.494(3) . ?
C00E C00L 1.395(3) . ?
C00G C00H 1.496(3) . ?
C00G C00P 1.402(3) . ?
C00H C00O 1.402(3) . ?
C00I C00R 1.429(3) . ?
C00I C00S 1.399(3) . ?
C00J H00J 0.9500 . ?
C00J C00M 1.408(3) . ?
C00J C00Q 1.392(3) . ?
C00K C00Q 1.498(3) . ?
C00K C00W 1.395(3) . ?
C00L H00L 0.9500 . ?
C00L C00T 1.401(3) . ?
C00M C00Y 1.534(3) . ?
C00N H00N 0.9500 . ?
C00N C010 1.389(3) . ?
C00O H00O 0.9500 . ?
C00O C00T 1.396(3) . ?
C00P H00P 0.9500 . ?
C00P C00X 1.389(3) . ?
C00S H00S 0.9500 . ?
C00S C00Z 1.393(3) . ?
C00T H00T 0.9500 . ?
C00U H00U 0.9500 . ?
C00U C00Z 1.397(3) . ?
C00V H00V 0.9500 . ?
C00V C00X 1.400(3) . ?
C00W H00W 0.9500 . ?
C00W C010 1.392(3) . ?
C00X H00X 0.9500 . ?
C00Y C01C 1.527(3) . ?
C00Y C01W 1.524(3) . ?
C00Y C01X 1.535(3) . ?
C00Z H00Z 0.9500 . ?
C010 H010 0.9500 . ?
C011 C013 1.449(4) . ?
C011 C015 1.388(4) . ?
C011 C017 1.451(4) 2_666 ?
C012 C01K 1.395(4) . ?
C012 C01L 1.446(4) . ?
C012 C01O 1.458(4) . ?
C013 C014 1.450(4) . ?
C013 C01J 1.387(4) . ?
C014 C01D 1.452(4) 2_666 ?
C014 C01E 1.389(3) . ?
C015 C018 1.456(4) . ?
C015 C01A 1.445(4) . ?
C016 C018 1.371(4) . ?
C016 C01I 1.456(4) 2_666 ?
C016 C01S 1.452(4) . ?
C017 C01D 1.456(4) . ?
C017 C01I 1.380(4) . ?
C018 C01K 1.465(4) . ?
C019 C01D 1.395(4) . ?
C019 C01G 1.444(4) . ?
C019 C01P 1.452(4) . ?
C01A C01M 1.375(4) . ?
C01A C01V 1.458(4) . ?
C01B C01J 1.445(4) . ?
C01B C01N 1.443(4) . ?
C01B C01U 1.381(4) . ?
C01C H01A 0.9800 . ?
C01C H01B 0.9800 . ?
C01C H01C 0.9800 . ?
C01E C01L 1.455(4) 2_666 ?
C01E C01U 1.445(4) . ?
C01F C01N 1.400(3) . ?
C01F C01R 1.454(4) . ?
C01F C01S 1.447(4) 2_666 ?
C01G C01H 1.456(4) . ?
C01G C01L 1.393(4) . ?
C01H C01Q 1.465(4) . ?
C01H C01V 1.380(4) . ?
C01I C01R 1.450(4) . ?
C01J C01M 1.459(4) . ?
C01K C01V 1.436(4) . ?
C01M C01T 1.453(4) . ?
C01N C01T 1.440(4) . ?
C01O C01S 1.373(4) . ?
C01O C01U 1.468(3) 2_666 ?
C01P C01Q 1.457(4) . ?
C01P C01R 1.391(4) . ?
C01Q C01T 1.380(4) . ?
C01W H01D 0.9800 . ?
C01W H01E 0.9800 . ?
C01W H01F 0.9800 . ?
C01X H01G 0.9800 . ?
C01X H01H 0.9800 . ?
C01X H01I 0.9800 . ?

loop_
_geom_torsion_atom_site_label_1
_geom_torsion_atom_site_label_2
_geom_torsion_atom_site_label_3
_geom_torsion_atom_site_label_4
_geom_torsion
_geom_torsion_site_symmetry_1
_geom_torsion_site_symmetry_2
_geom_torsion_site_symmetry_3
_geom_torsion_site_symmetry_4
_geom_torsion_publ_flag
N001 C003 C004 C002 -1.3(2) . . . . ?
N001 C003 C004 C007 -153.29(17) . . . . ?
N001 C003 C006 C00E -9.0(3) . . . . ?
N001 C003 C006 C00H 159.60(16) . . . . ?
N001 C005 C00F C00A 178.14(15) . . . . ?
N001 C005 C00F C00E -11.7(2) . . . . ?
N001 C005 C00Q C00J -177.08(15) . . . . ?
N001 C005 C00Q C00K 12.6(2) . . . . ?
C002 C004 C007 C00B 10.2(3) . . . . ?
C002 C004 C007 C00G -158.89(18) . . . . ?
C003 N001 C005 C00F 12.4(2) . . . . ?
C003 N001 C005 C00Q -159.25(16) . . . . ?
C003 N001 C00D C002 -1.9(2) . . . . ?
C003 N001 C00D C00C 151.86(16) . . . . ?
C003 C004 C007 C00B 157.88(18) . . . . ?
C003 C004 C007 C00G -11.2(3) . . . . ?
C003 C006 C00E C00F 9.0(2) . . . . ?
C003 C006 C00E C00L 178.62(16) . . . . ?
C003 C006 C00H C00G -7.8(3) . . . . ?
C003 C006 C00H C00O -177.93(16) . . . . ?
C004 C002 C00D N001 1.1(2) . . . . ?
C004 C002 C00D C00C -152.29(17) . . . . ?
C004 C002 C00R C008 -10.7(3) . . . . ?
C004 C002 C00R C00I 156.88(18) . . . . ?
C004 C003 C006 C00E -161.35(17) . . . . ?
C004 C003 C006 C00H 7.3(3) . . . . ?
C004 C007 C00B C008 -12.5(3) . . . . ?
C004 C007 C00B C00V 176.47(17) . . . . ?
C004 C007 C00G C00H 10.0(3) . . . . ?
C004 C007 C00G C00P -177.27(16) . . . . ?
C005 N001 C003 C004 154.07(16) . . . . ?
C005 N001 C003 C006 -1.9(3) . . . . ?
C005 N001 C00D C002 -153.99(16) . . . . ?
C005 N001 C00D C00C -0.2(3) . . . . ?
C006 C003 C004 C002 154.39(18) . . . . ?
C006 C003 C004 C007 2.4(3) . . . . ?
C006 C00E C00F C005 1.2(2) . . . . ?
C006 C00E C00F C00A 170.47(17) . . . . ?
C006 C00E C00L C00T -3.8(3) . . . . ?
C006 C00H C00O C00T 2.3(3) . . . . ?
C007 C00B C00V C00X 4.6(3) . . . . ?
C007 C00G C00H C006 -0.7(3) . . . . ?
C007 C00G C00H C00O 168.51(18) . . . . ?
C007 C00G C00P C00X -3.1(3) . . . . ?
C008 C00B C00V C00X -165.91(19) . . . . ?
C008 C00U C00Z C00S -6.3(3) . . . . ?
C009 C00C C00D N001 -158.67(16) . . . . ?
C009 C00C C00D C002 -8.9(3) . . . . ?
C009 C00C C00K C00Q 159.66(17) . . . . ?
C009 C00C C00K C00W -10.8(3) . . . . ?
C009 C00I C00R C002 -9.0(3) . . . . ?
C009 C00I C00R C008 157.52(18) . . . . ?
C009 C00I C00S C00Z -165.23(19) . . . . ?
C009 C00N C010 C00W -3.4(3) . . . . ?
C00A C00M C00Y C01C -123.8(2) . . . . ?
C00A C00M C00Y C01W -3.5(3) . . . . ?
C00A C00M C00Y C01X 117.7(2) . . . . ?
C00B C007 C00G C00H -158.07(19) . . . . ?
C00B C007 C00G C00P 14.7(3) . . . . ?
C00B C008 C00R C002 7.6(3) . . . . ?
C00B C008 C00R C00I -158.94(18) . . . . ?
C00B C008 C00U C00Z 168.16(19) . . . . ?
C00B C00V C00X C00P 6.0(3) . . . . ?
C00C C009 C00I C00R -1.9(3) . . . . ?
C00C C009 C00I C00S 167.03(18) . . . . ?
C00C C009 C00N C010 -5.9(3) . . . . ?
C00C C00K C00Q C005 -3.3(2) . . . . ?
C00C C00K C00Q C00J -172.85(17) . . . . ?
C00C C00K C00W C010 0.5(3) . . . . ?
C00D N001 C003 C004 2.0(2) . . . . ?
C00D N001 C003 C006 -154.06(17) . . . . ?
C00D N001 C005 C00F 160.45(16) . . . . ?
C00D N001 C005 C00Q -11.2(2) . . . . ?
C00D C002 C004 C003 0.1(2) . . . . ?
C00D C002 C004 C007 151.70(18) . . . . ?
C00D C002 C00R C008 -156.15(18) . . . . ?
C00D C002 C00R C00I 11.5(3) . . . . ?
C00D C00C C00K C00Q -7.7(2) . . . . ?
C00D C00C C00K C00W -178.19(16) . . . . ?
C00E C006 C00H C00G 159.88(18) . . . . ?
C00E C006 C00H C00O -10.2(3) . . . . ?
C00E C00L C00T C00O -3.5(3) . . . . ?
C00F C005 C00Q C00J 11.9(3) . . . . ?
C00F C005 C00Q C00K -158.42(17) . . . . ?
C00F C00A C00M C00J 4.6(3) . . . . ?
C00F C00A C00M C00Y -178.39(16) . . . . ?
C00F C00E C00L C00T 165.10(18) . . . . ?
C00G C007 C00B C008 155.66(19) . . . . ?
C00G C007 C00B C00V -15.4(3) . . . . ?
C00G C00H C00O C00T -167.38(18) . . . . ?
C00G C00P C00X C00V -6.7(3) . . . . ?
C00H C006 C00E C00F -158.60(17) . . . . ?
C00H C006 C00E C00L 11.1(3) . . . . ?
C00H C00G C00P C00X 169.03(19) . . . . ?
C00H C00O C00T C00L 4.3(3) . . . . ?
C00I C009 C00C C00D 10.6(2) . . . . ?
C00I C009 C00C C00K -156.96(18) . . . . ?
C00I C009 C00N C010 164.02(18) . . . . ?
C00I C00S C00Z C00U 4.9(3) . . . . ?
C00J C00M C00Y C01C 53.2(2) . . . . ?
C00J C00M C00Y C01W 173.53(19) . . . . ?
C00J C00M C00Y C01X -65.3(3) . . . . ?
C00K C00C C00D N001 9.8(3) . . . . ?
C00K C00C C00D C002 159.66(18) . . . . ?
C00K C00W C010 C00N 6.3(3) . . . . ?
C00L C00E C00F C005 -167.46(17) . . . . ?
C00L C00E C00F C00A 1.8(3) . . . . ?
C00M C00A C00F C005 2.2(3) . . . . ?
C00M C00A C00F C00E -167.56(17) . . . . ?
C00M C00J C00Q C005 -4.3(3) . . . . ?
C00M C00J C00Q C00K 165.59(17) . . . . ?
C00N C009 C00C C00D -179.04(16) . . . . ?
C00N C009 C00C C00K 13.4(3) . . . . ?
C00N C009 C00I C00R -171.28(18) . . . . ?
C00N C009 C00I C00S -2.4(3) . . . . ?
C00P C00G C00H C006 -172.56(18) . . . . ?
C00P C00G C00H C00O -3.4(3) . . . . ?
C00Q C005 C00F C00A -10.8(2) . . . . ?
C00Q C005 C00F C00E 159.34(17) . . . . ?
C00Q C00J C00M C00A -3.5(3) . . . . ?
C00Q C00J C00M C00Y 179.39(16) . . . . ?
C00Q C00K C00W C010 -169.23(17) . . . . ?
C00R C002 C004 C003 -149.83(18) . . . . ?
C00R C002 C004 C007 1.8(3) . . . . ?
C00R C002 C00D N001 151.02(17) . . . . ?
C00R C002 C00D C00C -2.4(3) . . . . ?
C00R C008 C00B C007 3.9(3) . . . . ?
C00R C008 C00B C00V 174.01(18) . . . . ?
C00R C008 C00U C00Z -1.5(3) . . . . ?
C00R C00I C00S C00Z 4.0(3) . . . . ?
C00S C00I C00R C002 -179.02(16) . . . . ?
C00S C00I C00R C008 -12.5(3) . . . . ?
C00U C008 C00B C007 -165.37(19) . . . . ?
C00U C008 C00B C00V 4.7(3) . . . . ?
C00U C008 C00R C002 177.82(17) . . . . ?
C00U C008 C00R C00I 11.2(3) . . . . ?
C00W C00K C00Q C005 166.22(17) . . . . ?
C00W C00K C00Q C00J -3.3(3) . . . . ?
C011 C013 C014 C01D 0.0(2) . . . 2_666 ?
C011 C013 C014 C01E 142.8(2) . . . . ?
C011 C013 C01J C01B -137.5(2) . . . . ?
C011 C013 C01J C01M 0.3(3) . . . . ?
C011 C015 C018 C016 -0.4(3) . . . . ?
C011 C015 C018 C01K -142.9(2) . . . . ?
C011 C015 C01A C01M 0.2(3) . . . . ?
C011 C015 C01A C01V 142.3(2) . . . . ?
C011 C017 C01D C014 0.0(2) 2_666 . . 2_666 ?
C011 C017 C01D C019 143.0(2) 2_666 . . . ?
C011 C017 C01I C016 0.9(3) 2_666 . . 2_666 ?
C011 C017 C01I C01R -138.2(2) 2_666 . . . ?
C012 C01K C01V C01A -142.8(2) . . . . ?
C012 C01K C01V C01H 0.1(4) . . . . ?
C012 C01O C01S C016 0.6(3) . . . . ?
C012 C01O C01S C01F -138.1(2) . . . 2_666 ?
C013 C011 C015 C018 138.8(2) . . . . ?
C013 C011 C015 C01A 0.3(3) . . . . ?
C013 C014 C01E C01L -138.5(2) . . . 2_666 ?
C013 C014 C01E C01U -0.1(3) . . . . ?
C013 C01J C01M C01A 0.2(3) . . . . ?
C013 C01J C01M C01T -142.8(2) . . . . ?
C014 C013 C01J C01B 0.7(3) . . . . ?
C014 C013 C01J C01M 138.5(2) . . . . ?
C014 C01E C01U C01B -0.3(3) . . . . ?
C014 C01E C01U C01O -142.5(2) . . . 2_666 ?
C015 C011 C013 C014 -143.0(2) . . . . ?
C015 C011 C013 C01J -0.6(3) . . . . ?
C015 C018 C01K C012 143.3(2) . . . . ?
C015 C018 C01K C01V 0.2(2) . . . . ?
C015 C01A C01M C01J -0.5(3) . . . . ?
C015 C01A C01M C01T 137.5(2) . . . . ?
C015 C01A C01V C01H -142.5(2) . . . . ?
C015 C01A C01V C01K 0.2(2) . . . . ?
C016 C018 C01K C012 0.5(3) . . . . ?
C016 C018 C01K C01V -142.6(2) . . . . ?
C016 C01I C01R C01F -0.4(3) 2_666 . . . ?
C016 C01I C01R C01P -143.0(2) 2_666 . . . ?
C017 C011 C013 C014 0.0(2) 2_666 . . . ?
C017 C011 C013 C01J 142.4(2) 2_666 . . . ?
C017 C011 C015 C018 0.1(3) 2_666 . . . ?
C017 C011 C015 C01A -138.4(2) 2_666 . . . ?
C017 C01I C01R C01F 143.0(2) . . . . ?
C017 C01I C01R C01P 0.4(3) . . . . ?
C018 C015 C01A C01M -142.1(2) . . . . ?
C018 C015 C01A C01V 0.0(2) . . . . ?
C018 C016 C01S C01F 142.7(2) . . . 2_666 ?
C018 C016 C01S C01O -0.3(3) . . . . ?
C018 C01K C01V C01A -0.3(2) . . . . ?
C018 C01K C01V C01H 142.7(2) . . . . ?
C019 C01G C01H C01Q -0.3(3) . . . . ?
C019 C01G C01H C01V -142.4(2) . . . . ?
C019 C01G C01L C012 138.7(2) . . . . ?
C019 C01G C01L C01E 0.1(3) . . . 2_666 ?
C019 C01P C01Q C01H -0.1(3) . . . . ?
C019 C01P C01Q C01T 142.8(2) . . . . ?
C019 C01P C01R C01F -137.9(2) . . . . ?
C019 C01P C01R C01I 0.1(4) . . . . ?
C01A C015 C018 C016 142.4(2) . . . . ?
C01A C015 C018 C01K -0.1(2) . . . . ?
C01A C01M C01T C01N -142.5(2) . . . . ?
C01A C01M C01T C01Q 0.3(4) . . . . ?
C01B C01J C01M C01A 142.6(2) . . . . ?
C01B C01J C01M C01T -0.4(3) . . . . ?
C01B C01N C01T C01M 0.2(3) . . . . ?
C01B C01N C01T C01Q -142.3(2) . . . . ?
C01D C014 C01E C01L -0.4(3) 2_666 . . 2_666 ?
C01D C014 C01E C01U 138.0(2) 2_666 . . . ?
C01D C017 C01I C016 138.4(2) . . . 2_666 ?
C01D C017 C01I C01R -0.8(3) . . . . ?
C01D C019 C01G C01H 142.6(2) . . . . ?
C01D C019 C01G C01L 0.0(3) . . . . ?
C01D C019 C01P C01Q -142.3(2) . . . . ?
C01D C019 C01P C01R -0.1(3) . . . . ?
C01F C01N C01T C01M 142.6(2) . . . . ?
C01F C01N C01T C01Q 0.1(4) . . . . ?
C01G C019 C01D C014 0.1(3) . . . 2_666 ?
C01G C019 C01D C017 -138.5(2) . . . . ?
C01G C019 C01P C01Q -0.1(3) . . . . ?
C01G C019 C01P C01R 142.1(2) . . . . ?
C01G C01H C01Q C01P 0.3(3) . . . . ?
C01G C01H C01Q C01T -142.6(2) . . . . ?
C01G C01H C01V C01A 137.8(2) . . . . ?
C01G C01H C01V C01K -0.6(3) . . . . ?
C01H C01G C01L C012 0.4(3) . . . . ?
C01H C01G C01L C01E -138.3(2) . . . 2_666 ?
C01H C01Q C01T C01M -0.3(4) . . . . ?
C01H C01Q C01T C01N 138.1(3) . . . . ?
C01I C016 C018 C015 0.0(3) 2_666 . . . ?
C01I C016 C018 C01K 137.7(2) 2_666 . . . ?
C01I C016 C01S C01F 0.4(3) 2_666 . . 2_666 ?
C01I C016 C01S C01O -142.7(2) 2_666 . . . ?
C01I C017 C01D C014 -142.2(2) . . . 2_666 ?
C01I C017 C01D C019 0.8(3) . . . . ?
C01J C013 C014 C01D -142.8(2) . . . 2_666 ?
C01J C013 C014 C01E -0.1(3) . . . . ?
C01J C01B C01N C01F -143.5(2) . . . . ?
C01J C01B C01N C01T -0.4(3) . . . . ?
C01J C01B C01U C01E 0.9(3) . . . . ?
C01J C01B C01U C01O 138.3(2) . . . 2_666 ?
C01J C01M C01T C01N 0.2(3) . . . . ?
C01J C01M C01T C01Q 143.0(2) . . . . ?
C01K C012 C01L C01E 142.3(2) . . . 2_666 ?
C01K C012 C01L C01G -0.9(3) . . . . ?
C01K C012 C01O C01S -0.4(3) . . . . ?
C01K C012 C01O C01U -142.4(2) . . . 2_666 ?
C01L C012 C01K C018 -138.0(2) . . . . ?
C01L C012 C01K C01V 0.6(3) . . . . ?
C01L C012 C01O C01S 142.1(2) . . . . ?
C01L C012 C01O C01U 0.0(2) . . . 2_666 ?
C01L C01E C01U C01B 142.1(2) 2_666 . . . ?
C01L C01E C01U C01O -0.1(3) 2_666 . . 2_666 ?
C01L C01G C01H C01Q 142.5(2) . . . . ?
C01L C01G C01H C01V 0.4(3) . . . . ?
C01M C01A C01V C01H -0.1(3) . . . . ?
C01M C01A C01V C01K 142.6(2) . . . . ?
C01N C01B C01J C013 142.6(2) . . . . ?
C01N C01B C01J C01M 0.5(3) . . . . ?
C01N C01B C01U C01E -138.4(2) . . . . ?
C01N C01B C01U C01O -0.9(4) . . . 2_666 ?
C01N C01F C01R C01I -142.4(2) . . . . ?
C01N C01F C01R C01P -0.2(4) . . . . ?
C01O C012 C01K C018 -0.1(3) . . . . ?
C01O C012 C01K C01V 138.5(2) . . . . ?
C01O C012 C01L C01E 0.0(2) . . . 2_666 ?
C01O C012 C01L C01G -143.1(2) . . . . ?
C01P C019 C01D C014 138.2(2) . . . 2_666 ?
C01P C019 C01D C017 -0.4(3) . . . . ?
C01P C019 C01G C01H 0.3(3) . . . . ?
C01P C019 C01G C01L -142.2(2) . . . . ?
C01P C01Q C01T C01M -138.7(2) . . . . ?
C01P C01Q C01T C01N -0.3(4) . . . . ?
C01Q C01H C01V C01A 0.1(3) . . . . ?
C01Q C01H C01V C01K -138.3(2) . . . . ?
C01Q C01P C01R C01F -0.1(4) . . . . ?
C01Q C01P C01R C01I 137.9(2) . . . . ?
C01R C01F C01N C01B 138.7(2) . . . . ?
C01R C01F C01N C01T 0.2(4) . . . . ?
C01R C01P C01Q C01H -142.6(2) . . . . ?
C01R C01P C01Q C01T 0.3(4) . . . . ?
C01S C016 C018 C015 -137.9(2) . . . . ?
C01S C016 C018 C01K -0.2(3) . . . . ?
C01S C01F C01N C01B 0.9(4) 2_666 . . . ?
C01S C01F C01N C01T -137.6(3) 2_666 . . . ?
C01S C01F C01R C01I 0.2(3) 2_666 . . . ?
C01S C01F C01R C01P 142.4(2) 2_666 . . . ?
C01U C01B C01J C013 -1.1(3) . . . . ?
C01U C01B C01J C01M -143.1(2) . . . . ?
C01U C01B C01N C01F 0.1(4) . . . . ?
C01U C01B C01N C01T 143.2(2) . . . . ?
C01U C01O C01S C016 138.3(2) 2_666 . . . ?
C01U C01O C01S C01F -0.4(4) 2_666 . . 2_666 ?
C01V C01A C01M C01J -138.2(2) . . . . ?
C01V C01A C01M C01T -0.1(3) . . . . ?
C01V C01H C01Q C01P 142.9(2) . . . . ?
C01V C01H C01Q C01T 0.1(4) . . . . ?

loop_
_exptl_oxdiff_crystal_face_indexfrac_h
_exptl_oxdiff_crystal_face_indexfrac_k
_exptl_oxdiff_crystal_face_indexfrac_l
_exptl_oxdiff_crystal_face_x
_exptl_oxdiff_crystal_face_y
_exptl_oxdiff_crystal_face_z
0.5127 -7.6975 3.3073 0.0863 0.0397 0.9955
2.3406 -2.1673 -10.0150 -0.8955 -0.4214 0.1430
-0.1199 7.2914 -4.9558 -0.2349 -0.1097 -0.9658
-2.2374 0.8328 10.5174 0.9045 0.4255 0.0287
-0.1293 -7.5187 2.4970 -0.0386 0.1145 0.9927
6.2993 -5.9912 0.0304 0.2777 -0.7957 0.5383
0.4061 7.3936 -2.5408 0.0514 -0.1513 -0.9872
0.7234 -7.8312 2.3269 0.0000 0.0003 1.0000
0.0049 -0.1358 9.9630 0.9899 0.1250 0.0664
-0.6709 7.2271 2.1559 0.4293 0.0539 -0.9016
-0.0123 0.2158 -9.9795 -0.9892 -0.1249 -0.0766
-6.4953 -0.5821 4.1609 -0.1175 0.9321 0.3426
-6.2096 6.4457 1.4996 -0.1011 0.7988 -0.5931
-0.2529 7.6681 -2.5600 0.0077 -0.0651 -0.9978

loop_
_smtbx_masks_void_nr
_smtbx_masks_void_average_x
_smtbx_masks_void_average_y
_smtbx_masks_void_average_z
_smtbx_masks_void_volume
_smtbx_masks_void_count_electrons
_smtbx_masks_void_content
1 0.000 0.000 0.000 222.7 55.3 '1 C6H5Cl'
2 0.500 1.000 0.500 26.6 2.5 ?
3 0.500 0.500 0.500 24.8 0.0 ?
